data_4034544
loop_
_publ_author_name
'Massaro, Nicholas P.'
'Chatterji, Aayushi'
'Sharma, Indrajeet'

_publ_section_title
;
 Three-Component Approach to Pyridine-Stabilized Ketenimines for the
 Synthesis of Diverse Heterocycles.
;
_journal_issue 21
_journal_name_full 'The Journal of organic chemistry'
_journal_page_first 13676
_journal_page_last 13685
_journal_paper_doi 10.1021/acs.joc.9b01906
_journal_volume 84
_journal_year 2019
_chemical_formula_moiety 'C20 H20 N2 O4 S'
_chemical_formula_sum 'C20 H20 N2 O4 S'
_chemical_formula_weight 384.44
_space_group_crystal_system triclinic
_space_group_IT_number 2
_space_group_name_Hall '-P 1'
_space_group_name_H-M_alt 'P -1'
_atom_sites_solution_hydrogens mixed
_atom_sites_solution_primary dual
_atom_sites_solution_secondary difmap
_audit_creation_method SHELXL-2014/7
_cell_angle_alpha 80.459(9)
_cell_angle_beta 89.468(9)
_cell_angle_gamma 88.028(9)
_cell_formula_units_Z 2
_cell_length_a 7.564(3)
_cell_length_b 10.325(4)
_cell_length_c 11.849(4)
_cell_measurement_reflns_used 9700
_cell_measurement_temperature 100(2)
_cell_measurement_theta_max 27.55
_cell_measurement_theta_min 2.43
_cell_volume 912.0(6)
_computing_cell_refinement 'SAINT (Bruker, 2007)'
_computing_data_collection 'APEX2 (Bruker, 2007)'
_computing_data_reduction 'SAINT (Bruker, 2007)'
_computing_molecular_graphics 'Mercury (CCDC, 2017)'
_computing_publication_material 'SHELXL-2014/7 (Sheldrick, 2015b)'
_computing_structure_refinement 'SHELXL-2014/7 (Sheldrick, 2015b)'
_computing_structure_solution 'SHELXT (Sheldrick, 2015a)'
_diffrn_ambient_temperature 100(2)
_diffrn_measured_fraction_theta_full 1.000
_diffrn_measured_fraction_theta_max 0.996
_diffrn_measurement_device_type 'Bruker APEX CCD'
_diffrn_measurement_method '\f and \w scans'
_diffrn_radiation_type MoK\a
_diffrn_radiation_wavelength 0.71073
_diffrn_reflns_av_R_equivalents 0.0460
_diffrn_reflns_av_unetI/netI 0.0270
_diffrn_reflns_Laue_measured_fraction_full 1.000
_diffrn_reflns_Laue_measured_fraction_max 0.996
_diffrn_reflns_limit_h_max 9
_diffrn_reflns_limit_h_min -9
_diffrn_reflns_limit_k_max 13
_diffrn_reflns_limit_k_min -13
_diffrn_reflns_limit_l_max 15
_diffrn_reflns_limit_l_min -15
_diffrn_reflns_number 27856
_diffrn_reflns_point_group_measured_fraction_full 1.000
_diffrn_reflns_point_group_measured_fraction_max 0.996
_diffrn_reflns_theta_full 25.242
_diffrn_reflns_theta_max 27.567
_diffrn_reflns_theta_min 1.743
_exptl_absorpt_coefficient_mu 0.207
_exptl_absorpt_correction_T_max 0.962
_exptl_absorpt_correction_T_min 0.933
_exptl_absorpt_correction_type multi-scan
_exptl_absorpt_process_details 'SADABS (Sheldrick, 2015c)'
_exptl_crystal_colour colourless
_exptl_crystal_density_diffrn 1.400
_exptl_crystal_description block
_exptl_crystal_F_000 404
_exptl_crystal_size_max 0.340
_exptl_crystal_size_mid 0.260
_exptl_crystal_size_min 0.190
_refine_diff_density_max 0.458
_refine_diff_density_min -0.466
_refine_diff_density_rms 0.052
_refine_ls_extinction_method none
_refine_ls_goodness_of_fit_ref 0.998
_refine_ls_hydrogen_treatment mixed
_refine_ls_matrix_type full
_refine_ls_number_parameters 247
_refine_ls_number_reflns 4207
_refine_ls_number_restraints 0
_refine_ls_restrained_S_all 0.998
_refine_ls_R_factor_all 0.0343
_refine_ls_R_factor_gt 0.0324
_refine_ls_shift/su_max 0.001
_refine_ls_shift/su_mean 0.000
_refine_ls_structure_factor_coef Fsqd
_refine_ls_weighting_details 'w=1/[\s^2^(Fo^2^)+(0.0500P)^2^+0.5000P] where P=(Fo^2^+2Fc^2^)/3'
_refine_ls_weighting_scheme calc
_refine_ls_wR_factor_gt 0.0910
_refine_ls_wR_factor_ref 0.0927
_reflns_Friedel_coverage 0.000
_reflns_number_gt 3931
_reflns_number_total 4207
_reflns_threshold_expression 'I > 2\s(I)'
_cod_data_source_file jo9b01906_si_002.cif
_cod_data_source_block 17172
_cod_database_code 4034544
_shelx_space_group_comment
; 
The symmetry employed for this shelxl refinement is uniquely defined 
by the following loop, which should always be used as a source of 
symmetry information in preference to the above space-group names. 
They are only intended as comments. 
;
_shelx_estimated_absorpt_t_min 0.933
_shelx_estimated_absorpt_t_max 0.962

loop_
_space_group_symop_operation_xyz
'x, y, z'
'-x, -y, -z'

loop_
_atom_site_label
_atom_site_type_symbol
_atom_site_fract_x
_atom_site_fract_y
_atom_site_fract_z
_atom_site_U_iso_or_equiv
_atom_site_adp_type
_atom_site_occupancy
_atom_site_site_symmetry_order
_atom_site_calc_flag
_atom_site_refinement_flags_posn
_atom_site_refinement_flags_adp
S1 S 0.34234(3) 0.52635(2) 0.63407(2) 0.01029(9) Uani 1 1 d . .
O1 O 0.29291(11) 0.53502(8) 0.51497(7) 0.01410(18) Uani 1 1 d . .
O2 O 0.46114(11) 0.62280(8) 0.66033(7) 0.01396(18) Uani 1 1 d . .
O3 O 0.43590(12) 0.16024(10) 0.92815(8) 0.0215(2) Uani 1 1 d . .
O4 O 0.68591(11) 0.16053(9) 0.82428(7) 0.01663(19) Uani 1 1 d . .
N1 N 0.31451(13) 0.26828(10) 0.54996(9) 0.0130(2) Uani 1 1 d . .
H1 H 0.302(2) 0.3393(16) 0.5019(14) 0.016 Uiso 1 1 d . U
N2 N 0.42011(13) 0.38454(9) 0.69178(8) 0.01201(19) Uani 1 1 d . .
C1 C 0.38431(14) 0.27505(11) 0.65279(10) 0.0112(2) Uani 1 1 d . .
C2 C 0.42315(15) 0.15205(11) 0.72665(10) 0.0122(2) Uani 1 1 d . .
C3 C 0.38421(15) 0.03438(11) 0.69728(10) 0.0139(2) Uani 1 1 d . .
C4 C 0.26846(17) -0.08428(12) 0.54653(11) 0.0171(2) Uani 1 1 d . .
H4 H 0.2884 -0.1667 0.5946 0.021 Uiso 1 1 calc R U
C5 C 0.20126(17) -0.08000(12) 0.43841(11) 0.0195(3) Uani 1 1 d . .
H5 H 0.1760 -0.1594 0.4120 0.023 Uiso 1 1 calc R U
C6 C 0.16992(17) 0.04079(13) 0.36721(11) 0.0199(3) Uani 1 1 d . .
H6 H 0.1227 0.0427 0.2929 0.024 Uiso 1 1 calc R U
C7 C 0.20665(17) 0.15696(12) 0.40354(11) 0.0174(2) Uani 1 1 d . .
H7 H 0.1850 0.2388 0.3550 0.021 Uiso 1 1 calc R U
C8 C 0.27625(15) 0.15245(11) 0.51303(10) 0.0133(2) Uani 1 1 d . .
C9 C 0.30790(15) 0.03261(11) 0.58654(10) 0.0136(2) Uani 1 1 d . .
C10 C 0.14570(15) 0.54186(11) 0.71203(10) 0.0118(2) Uani 1 1 d . .
C11 C -0.00725(15) 0.48682(11) 0.68012(10) 0.0142(2) Uani 1 1 d . .
H11 H -0.0075 0.4458 0.6140 0.017 Uiso 1 1 calc R U
C12 C -0.15960(16) 0.49217(12) 0.74549(11) 0.0159(2) Uani 1 1 d . .
H12 H -0.2637 0.4531 0.7247 0.019 Uiso 1 1 calc R U
C13 C -0.16159(16) 0.55422(12) 0.84126(10) 0.0165(2) Uani 1 1 d . .
C14 C -0.00703(17) 0.60929(12) 0.87129(11) 0.0178(2) Uani 1 1 d . .
H14 H -0.0071 0.6521 0.9363 0.021 Uiso 1 1 calc R U
C15 C 0.14712(16) 0.60273(12) 0.80793(10) 0.0151(2) Uani 1 1 d . .
H15 H 0.2523 0.6395 0.8299 0.018 Uiso 1 1 calc R U
C16 C -0.32781(17) 0.56231(15) 0.91045(12) 0.0235(3) Uani 1 1 d . .
H16A H -0.3980 0.6411 0.8782 0.035 Uiso 1 1 d R U
H16B H -0.2970 0.5670 0.9898 0.035 Uiso 1 1 d R U
H16C H -0.3969 0.4841 0.9085 0.035 Uiso 1 1 d R U
C17 C 0.51050(16) 0.15960(11) 0.83854(10) 0.0139(2) Uani 1 1 d . .
C18 C 0.78972(17) 0.16133(14) 0.92680(11) 0.0212(3) Uani 1 1 d . .
H18A H 0.7616 0.0851 0.9859 0.025 Uiso 1 1 calc R U
H18B H 0.7636 0.2429 0.9584 0.025 Uiso 1 1 calc R U
C19 C 0.98116(18) 0.15385(14) 0.89227(13) 0.0256(3) Uani 1 1 d . .
H19A H 1.0049 0.0730 0.8607 0.038 Uiso 1 1 d R U
H19B H 1.0560 0.1535 0.9594 0.038 Uiso 1 1 d R U
H19C H 1.0073 0.2301 0.8342 0.038 Uiso 1 1 d R U
C20 C 0.41664(18) -0.09243(12) 0.77794(11) 0.0194(3) Uani 1 1 d . .
H20A H 0.4823 -0.0756 0.8446 0.029 Uiso 1 1 d R U
H20B H 0.4857 -0.1539 0.7388 0.029 Uiso 1 1 d R U
H20C H 0.3031 -0.1306 0.8030 0.029 Uiso 1 1 d R U

loop_
_atom_site_aniso_label
_atom_site_aniso_U_11
_atom_site_aniso_U_22
_atom_site_aniso_U_33
_atom_site_aniso_U_23
_atom_site_aniso_U_13
_atom_site_aniso_U_12
S1 0.01066(14) 0.00787(14) 0.01233(15) -0.00161(10) -0.00004(10) -0.00046(10)
O1 0.0166(4) 0.0124(4) 0.0130(4) -0.0013(3) -0.0005(3) 0.0008(3)
O2 0.0136(4) 0.0100(4) 0.0187(4) -0.0031(3) 0.0003(3) -0.0024(3)
O3 0.0211(5) 0.0282(5) 0.0151(4) -0.0042(4) 0.0016(3) 0.0024(4)
O4 0.0145(4) 0.0208(4) 0.0149(4) -0.0041(3) -0.0027(3) 0.0006(3)
N1 0.0164(5) 0.0089(4) 0.0137(5) -0.0013(4) -0.0012(4) -0.0011(4)
N2 0.0125(4) 0.0091(4) 0.0146(5) -0.0022(4) -0.0018(4) 0.0002(3)
C1 0.0091(5) 0.0107(5) 0.0139(5) -0.0022(4) 0.0014(4) -0.0004(4)
C2 0.0116(5) 0.0112(5) 0.0135(5) -0.0015(4) 0.0008(4) 0.0005(4)
C3 0.0141(5) 0.0112(5) 0.0161(5) -0.0018(4) 0.0031(4) 0.0003(4)
C4 0.0185(6) 0.0118(5) 0.0219(6) -0.0051(4) 0.0039(5) -0.0025(4)
C5 0.0199(6) 0.0161(6) 0.0252(6) -0.0109(5) 0.0032(5) -0.0047(5)
C6 0.0206(6) 0.0229(6) 0.0185(6) -0.0094(5) -0.0009(5) -0.0034(5)
C7 0.0199(6) 0.0154(6) 0.0173(6) -0.0034(4) -0.0010(5) -0.0014(5)
C8 0.0129(5) 0.0116(5) 0.0162(5) -0.0048(4) 0.0019(4) -0.0018(4)
C9 0.0130(5) 0.0115(5) 0.0169(6) -0.0040(4) 0.0029(4) -0.0015(4)
C10 0.0112(5) 0.0092(5) 0.0141(5) -0.0001(4) 0.0004(4) 0.0007(4)
C11 0.0140(5) 0.0126(5) 0.0160(5) -0.0028(4) -0.0019(4) 0.0006(4)
C12 0.0115(5) 0.0154(5) 0.0197(6) 0.0006(4) -0.0023(4) -0.0006(4)
C13 0.0141(6) 0.0170(6) 0.0163(6) 0.0024(4) 0.0016(4) 0.0025(4)
C14 0.0200(6) 0.0188(6) 0.0152(6) -0.0045(4) 0.0014(5) 0.0008(5)
C15 0.0148(5) 0.0142(5) 0.0167(6) -0.0038(4) 0.0000(4) -0.0025(4)
C16 0.0163(6) 0.0325(7) 0.0203(6) -0.0007(5) 0.0044(5) 0.0029(5)
C17 0.0166(6) 0.0088(5) 0.0159(6) -0.0010(4) -0.0010(4) 0.0020(4)
C18 0.0202(6) 0.0249(6) 0.0193(6) -0.0068(5) -0.0079(5) 0.0041(5)
C19 0.0185(6) 0.0260(7) 0.0321(7) -0.0050(6) -0.0072(5) 0.0017(5)
C20 0.0287(7) 0.0100(5) 0.0188(6) -0.0009(4) 0.0003(5) 0.0003(5)

loop_
_atom_type_symbol
_atom_type_description
_atom_type_scat_dispersion_real
_atom_type_scat_dispersion_imag
_atom_type_scat_source
C C 0.0033 0.0016 'International Tables Vol C Tables 4.2.6.8 and 6.1.1.4'
H H 0.0000 0.0000 'International Tables Vol C Tables 4.2.6.8 and 6.1.1.4'
N N 0.0061 0.0033 'International Tables Vol C Tables 4.2.6.8 and 6.1.1.4'
O O 0.0106 0.0060 'International Tables Vol C Tables 4.2.6.8 and 6.1.1.4'
S S 0.1246 0.1234 'International Tables Vol C Tables 4.2.6.8 and 6.1.1.4'

loop_
_geom_angle_atom_site_label_1
_geom_angle_atom_site_label_2
_geom_angle_atom_site_label_3
_geom_angle
O2 S1 O1 116.70(5)
O2 S1 N2 107.60(6)
O1 S1 N2 114.16(5)
O2 S1 C10 107.76(6)
O1 S1 C10 107.02(6)
N2 S1 C10 102.48(5)
C17 O4 C18 116.04(10)
C1 N1 C8 124.20(10)
C1 N1 H1 118.2(10)
C8 N1 H1 117.4(10)
C1 N2 S1 122.71(9)
N2 C1 N1 125.81(11)
N2 C1 C2 117.47(11)
N1 C1 C2 116.72(10)
C3 C2 C1 122.26(11)
C3 C2 C17 121.14(10)
C1 C2 C17 116.60(10)
C2 C3 C9 118.78(11)
C2 C3 C20 121.54(11)
C9 C3 C20 119.68(10)
C5 C4 C9 120.51(12)
C5 C4 H4 119.7
C9 C4 H4 119.7
C4 C5 C6 120.26(11)
C4 C5 H5 119.9
C6 C5 H5 119.9
C7 C6 C5 120.80(12)
C7 C6 H6 119.6
C5 C6 H6 119.6
C6 C7 C8 118.90(12)
C6 C7 H7 120.6
C8 C7 H7 120.6
N1 C8 C7 119.33(11)
N1 C8 C9 119.19(11)
C7 C8 C9 121.48(11)
C8 C9 C4 118.05(11)
C8 C9 C3 118.79(10)
C4 C9 C3 123.13(11)
C15 C10 C11 120.69(11)
C15 C10 S1 119.79(9)
C11 C10 S1 119.43(9)
C12 C11 C10 119.49(11)
C12 C11 H11 120.3
C10 C11 H11 120.3
C11 C12 C13 120.72(11)
C11 C12 H12 119.6
C13 C12 H12 119.6
C14 C13 C12 118.78(11)
C14 C13 C16 120.62(12)
C12 C13 C16 120.60(11)
C15 C14 C13 121.15(11)
C15 C14 H14 119.4
C13 C14 H14 119.4
C14 C15 C10 119.14(11)
C14 C15 H15 120.4
C10 C15 H15 120.4
C13 C16 H16A 109.5
C13 C16 H16B 109.5
H16A C16 H16B 109.5
C13 C16 H16C 109.5
H16A C16 H16C 109.5
H16B C16 H16C 109.5
O3 C17 O4 124.73(11)
O3 C17 C2 125.64(11)
O4 C17 C2 109.58(10)
O4 C18 C19 106.88(11)
O4 C18 H18A 110.3
C19 C18 H18A 110.3
O4 C18 H18B 110.3
C19 C18 H18B 110.3
H18A C18 H18B 108.6
C18 C19 H19A 109.5
C18 C19 H19B 109.5
H19A C19 H19B 109.5
C18 C19 H19C 109.5
H19A C19 H19C 109.5
H19B C19 H19C 109.5
C3 C20 H20A 109.5
C3 C20 H20B 109.5
H20A C20 H20B 109.5
C3 C20 H20C 109.5
H20A C20 H20C 109.5
H20B C20 H20C 109.5

loop_
_geom_bond_atom_site_label_1
_geom_bond_atom_site_label_2
_geom_bond_distance
S1 O2 1.4373(9)
S1 O1 1.4508(10)
S1 N2 1.6043(11)
S1 C10 1.7602(13)
O3 C17 1.1987(15)
O4 C17 1.3361(16)
O4 C18 1.4539(15)
N1 C1 1.3457(15)
N1 C8 1.3803(15)
N1 H1 0.854(17)
N2 C1 1.3271(15)
C1 C2 1.4408(16)
C2 C3 1.3604(16)
C2 C17 1.5014(16)
C3 C9 1.4415(17)
C3 C20 1.5018(17)
C4 C5 1.3760(19)
C4 C9 1.4098(16)
C4 H4 0.9500
C5 C6 1.3992(19)
C5 H5 0.9500
C6 C7 1.3776(18)
C6 H6 0.9500
C7 C8 1.3976(17)
C7 H7 0.9500
C8 C9 1.4048(17)
C10 C15 1.3870(16)
C10 C11 1.3888(17)
C11 C12 1.3872(17)
C11 H11 0.9500
C12 C13 1.3922(18)
C12 H12 0.9500
C13 C14 1.3919(18)
C13 C16 1.5021(17)
C14 C15 1.3867(17)
C14 H14 0.9500
C15 H15 0.9500
C16 H16A 0.9800
C16 H16B 0.9800
C16 H16C 0.9800
C18 C19 1.5040(19)
C18 H18A 0.9900
C18 H18B 0.9900
C19 H19A 0.9800
C19 H19B 0.9800
C19 H19C 0.9800
C20 H20A 0.9800
C20 H20B 0.9800
C20 H20C 0.9800

loop_
_geom_hbond_atom_site_label_D
_geom_hbond_atom_site_label_H
_geom_hbond_atom_site_label_A
_geom_hbond_distance_DH
_geom_hbond_distance_HA
_geom_hbond_distance_DA
_geom_hbond_angle_DHA
_geom_hbond_site_symmetry_A
N1 H1 O1 0.854(17) 2.051(16) 2.7158(17) 134.2(14) .
N1 H1 O2 0.854(17) 2.608(16) 3.0784(15) 115.9(12) 2_666

loop_
_geom_torsion_atom_site_label_1
_geom_torsion_atom_site_label_2
_geom_torsion_atom_site_label_3
_geom_torsion_atom_site_label_4
_geom_torsion
O2 S1 N2 C1 -154.85(9)
O1 S1 N2 C1 -23.62(11)
C10 S1 N2 C1 91.71(10)
S1 N2 C1 N1 15.27(16)
S1 N2 C1 C2 -164.69(8)
C8 N1 C1 N2 -178.86(11)
C8 N1 C1 C2 1.10(16)
N2 C1 C2 C3 176.94(11)
N1 C1 C2 C3 -3.03(16)
N2 C1 C2 C17 -3.40(15)
N1 C1 C2 C17 176.63(10)
C1 C2 C3 C9 2.51(17)
C17 C2 C3 C9 -177.13(10)
C1 C2 C3 C20 -176.65(11)
C17 C2 C3 C20 3.70(17)
C9 C4 C5 C6 -0.53(19)
C4 C5 C6 C7 0.43(19)
C5 C6 C7 C8 0.09(19)
C1 N1 C8 C7 -178.91(10)
C1 N1 C8 C9 1.21(17)
C6 C7 C8 N1 179.61(11)
C6 C7 C8 C9 -0.52(18)
N1 C8 C9 C4 -179.71(10)
C7 C8 C9 C4 0.42(17)
N1 C8 C9 C3 -1.73(16)
C7 C8 C9 C3 178.39(11)
C5 C4 C9 C8 0.11(17)
C5 C4 C9 C3 -177.77(11)
C2 C3 C9 C8 -0.09(17)
C20 C3 C9 C8 179.08(10)
C2 C3 C9 C4 177.77(11)
C20 C3 C9 C4 -3.05(17)
O2 S1 C10 C15 -20.77(11)
O1 S1 C10 C15 -147.03(10)
N2 S1 C10 C15 92.56(10)
O2 S1 C10 C11 162.55(9)
O1 S1 C10 C11 36.29(11)
N2 S1 C10 C11 -84.12(10)
C15 C10 C11 C12 -0.45(18)
S1 C10 C11 C12 176.20(9)
C10 C11 C12 C13 1.24(18)
C11 C12 C13 C14 -0.90(18)
C11 C12 C13 C16 178.71(11)
C12 C13 C14 C15 -0.23(19)
C16 C13 C14 C15 -179.84(11)
C13 C14 C15 C10 0.99(18)
C11 C10 C15 C14 -0.65(18)
S1 C10 C15 C14 -177.29(9)
C18 O4 C17 O3 0.50(17)
C18 O4 C17 C2 -177.19(9)
C3 C2 C17 O3 -85.53(15)
C1 C2 C17 O3 94.80(14)
C3 C2 C17 O4 92.13(13)
C1 C2 C17 O4 -87.54(12)
C17 O4 C18 C19 176.57(10)
